data_4125721
loop_
_publ_author_name
'Benoit, Guillaume'
'Charette, Andr\'e B'

_publ_section_title
;
 Diastereoselective Borocyclopropanation of Allylic Ethers Using a
 Boromethylzinc Carbenoid.
;
_journal_issue 4
_journal_name_full 'Journal of the American Chemical Society'
_journal_page_first 1364
_journal_page_last 1367
_journal_paper_doi 10.1021/jacs.6b09090
_journal_volume 139
_journal_year 2017
_chemical_formula_moiety 'C22 H37 B O3 Si'
_chemical_formula_sum 'C22 H37 B O3 Si'
_chemical_formula_weight 388.41
_space_group_crystal_system monoclinic
_space_group_IT_number 14
_space_group_name_Hall '-P 2yn'
_space_group_name_H-M_alt 'P 1 21/n 1'
_symmetry_space_group_name_Hall '-P 2yn'
_symmetry_space_group_name_H-M 'P 1 21/n 1'
_atom_sites_solution_hydrogens geom
_audit_creation_date 2015-12-17
_audit_creation_method
;
Olex2 1.2
(compiled 2015.09.30 svn.r3233 for OlexSys, GUI svn.r5103)
;
_cell_angle_alpha 90
_cell_angle_beta 92.3994(18)
_cell_angle_gamma 90
_cell_formula_units_Z 4
_cell_length_a 6.6124(3)
_cell_length_b 11.5841(5)
_cell_length_c 30.0883(11)
_cell_measurement_reflns_used 7651
_cell_measurement_temperature 100
_cell_measurement_theta_max 70.156
_cell_measurement_theta_min 2.940
_cell_volume 2302.70(17)
_computing_cell_refinement 'SAINT v8.34A (Bruker, 2013)'
_computing_data_collection
;
APEX 2 (2013) Bruker AXS Inc., Madison, WI 53719-1173.
;
_computing_data_reduction 'SAINT v8.34A (Bruker, 2013)'
_computing_molecular_graphics 'Olex2 (Dolomanov et al., 2009)'
_computing_publication_material 'Olex2 (Dolomanov et al., 2009)'
_computing_structure_refinement 'XL (Sheldrick, 2008)'
_computing_structure_solution 'XS (Sheldrick, 2008)'
_diffrn_ambient_temperature 100
_diffrn_detector 'CCD area detector'
_diffrn_detector_area_resol_mean 8.3
_diffrn_detector_type 'Bruker Platinum 135 CCD Area Detector'
_diffrn_measured_fraction_theta_full 1.000
_diffrn_measured_fraction_theta_max 0.991
_diffrn_measurement_device 'k-geometry diffractometer'
_diffrn_measurement_device_type 'Bruker Microstar X8'
_diffrn_measurement_method '\w scans'
_diffrn_radiation_collimation 'Focusing mirrors'
_diffrn_radiation_monochromator 'Helios Mirror Optics'
_diffrn_radiation_probe x-ray
_diffrn_radiation_type CuK\a
_diffrn_radiation_wavelength 1.54178
_diffrn_reflns_av_R_equivalents 0.0486
_diffrn_reflns_av_unetI/netI 0.0282
_diffrn_reflns_Laue_measured_fraction_full 1.000
_diffrn_reflns_Laue_measured_fraction_max 0.991
_diffrn_reflns_limit_h_max 8
_diffrn_reflns_limit_h_min -7
_diffrn_reflns_limit_k_max 14
_diffrn_reflns_limit_k_min -14
_diffrn_reflns_limit_l_max 36
_diffrn_reflns_limit_l_min -36
_diffrn_reflns_number 31240
_diffrn_reflns_point_group_measured_fraction_full 1.000
_diffrn_reflns_point_group_measured_fraction_max 0.991
_diffrn_reflns_theta_full 67.679
_diffrn_reflns_theta_max 72.286
_diffrn_reflns_theta_min 2.940
_diffrn_source 'Rotating-anode X-ray tube'
_diffrn_source_target Cu
_diffrn_source_type 'Bruker Microstar/FR591 generator'
_exptl_absorpt_coefficient_mu 1.029
_exptl_absorpt_correction_T_max 0.7533
_exptl_absorpt_correction_T_min 0.6534
_exptl_absorpt_correction_type multi-scan
_exptl_absorpt_process_details
;
SADABS-2014/5 (Bruker,2014/5) was used for absorption correction.
wR2(int) was 0.0903 before and 0.0612 after correction.
The Ratio of minimum to maximum transmission is 0.8674.
The \l/2 correction factor is 0.00150.
;
_exptl_crystal_colour colourless
_exptl_crystal_colour_primary colourless
_exptl_crystal_density_diffrn 1.120
_exptl_crystal_description block
_exptl_crystal_F_000 848
_exptl_crystal_size_max 0.16
_exptl_crystal_size_mid 0.04
_exptl_crystal_size_min 0.04
_refine_diff_density_max 0.918
_refine_diff_density_min -0.362
_refine_diff_density_rms 0.061
_refine_ls_extinction_method none
_refine_ls_goodness_of_fit_ref 1.063
_refine_ls_hydrogen_treatment constr
_refine_ls_matrix_type full
_refine_ls_number_parameters 294
_refine_ls_number_reflns 4511
_refine_ls_number_restraints 0
_refine_ls_restrained_S_all 1.063
_refine_ls_R_factor_all 0.0769
_refine_ls_R_factor_gt 0.0702
_refine_ls_shift/su_max 0.000
_refine_ls_shift/su_mean 0.000
_refine_ls_structure_factor_coef Fsqd
_refine_ls_weighting_details 'w=1/[\s^2^(Fo^2^)+(0.0960P)^2^+2.4470P] where P=(Fo^2^+2Fc^2^)/3'
_refine_ls_weighting_scheme calc
_refine_ls_wR_factor_gt 0.1892
_refine_ls_wR_factor_ref 0.1948
_reflns_Friedel_coverage 0.000
_reflns_number_gt 3958
_reflns_number_total 4511
_reflns_threshold_expression 'I > 2\s(I)'
_cod_data_source_file ja6b09090_si_004.cif
_cod_data_source_block sylv21
_cod_depositor_comments
;
The following automatic conversions were performed:

'_diffrn_radiation_probe' value 'X-ray' changed to 'x-ray' according
to
/home/data/users/saulius/crontab/automatic-downloads/current/ACS/lib/dictionaries/cif_core.dic
dictionary named 'cif_core.dic' version 2.4.2 from 2011-04-26.

Automatic conversion script
Id: cif_fix_values 4973 2017-02-22 13:04:09Z antanas 
;
_cod_database_code 4125721
_shelx_space_group_comment
;
The symmetry employed for this shelxl refinement is uniquely defined
by the following loop, which should always be used as a source of
symmetry information in preference to the above space-group names.
They are only intended as comments.
;
_shelx_estimated_absorpt_t_max 0.960
_shelx_estimated_absorpt_t_min 0.853
_olex2_refinement_description
;
1. Fixed Uiso
 At 1.2 times of:
  All C(H) groups, All C(H,H) groups
 At 1.5 times of:
  All C(H,H,H) groups
2. Others
 Sof(C6B)=Sof(H6BA)=Sof(H6BB)=Sof(H6BC)=Sof(C7B)=Sof(H7BA)=Sof(H7BB)=Sof(H7BC)=
 Sof(C8B)=Sof(H8BA)=Sof(H8BB)=Sof(H8BC)=Sof(C9B)=Sof(H9BA)=Sof(H9BB)=Sof(H9BC)=
 1-FVAR(1)
 Sof(C6A)=Sof(H6AA)=Sof(H6AB)=Sof(H6AC)=Sof(C7A)=Sof(H7AA)=Sof(H7AB)=Sof(H7AC)=
 Sof(C8A)=Sof(H8AA)=Sof(H8AB)=Sof(H8AC)=Sof(C9A)=Sof(H9AA)=Sof(H9AB)=Sof(H9AC)=
 FVAR(1)
3.a Ternary CH refined with riding coordinates:
 C1(H1), C2(H2), C3(H3)
3.b Secondary CH2 refined with riding coordinates:
 C16(H16A,H16B)
3.c Aromatic/amide H refined with riding coordinates:
 C11(H11), C12(H12), C13(H13), C14(H14), C15(H15)
3.d Idealised Me refined as rotating group:
 C6A(H6AA,H6AB,H6AC), C7A(H7AA,H7AB,H7AC), C8A(H8AA,H8AB,H8AC), C9A(H9AA,H9AB,
 H9AC), C17(H17A,H17B,H17C), C18(H18A,H18B,H18C), C20(H20A,H20B,H20C), C21(H21A,
 H21B,H21C), C22(H22A,H22B,H22C), C6B(H6BA,H6BB,H6BC), C7B(H7BA,H7BB,H7BC),
 C8B(H8BA,H8BB,H8BC), C9B(H9BA,H9BB,H9BC)
;
_shelx_shelxl_version_number 2014/7
_olex2_submission_special_instructions 'No special instructions were received'

loop_
_space_group_symop_operation_xyz
'x, y, z'
'-x+1/2, y+1/2, -z+1/2'
'-x, -y, -z'
'x-1/2, -y-1/2, z-1/2'

loop_
_atom_site_label
_atom_site_type_symbol
_atom_site_fract_x
_atom_site_fract_y
_atom_site_fract_z
_atom_site_U_iso_or_equiv
_atom_site_adp_type
_atom_site_occupancy
_atom_site_site_symmetry_order
_atom_site_calc_flag
_atom_site_refinement_flags_posn
_atom_site_refinement_flags_occupancy
_atom_site_disorder_assembly
_atom_site_disorder_group
Si1 Si 0.53049(11) 0.66225(6) 0.09571(2) 0.0356(2) Uani 1 1 d . . . .
O1 O 0.7927(3) 0.4691(2) 0.23182(6) 0.0484(5) Uani 1 1 d . . . .
O2 O 0.4749(3) 0.4195(2) 0.20981(7) 0.0532(6) Uani 1 1 d . . . .
O3 O 0.7076(3) 0.64710(16) 0.13546(6) 0.0390(4) Uani 1 1 d . . . .
C1 C 0.7476(4) 0.3763(2) 0.15466(9) 0.0370(6) Uani 1 1 d . . . .
H1 H 0.6599 0.3188 0.1397 0.044 Uiso 1 1 calc R . . .
C2 C 0.9723(4) 0.3619(2) 0.14738(8) 0.0370(6) Uani 1 1 d . . . .
H2 H 1.0623 0.3871 0.1722 0.044 Uiso 1 1 calc R . . .
C3 C 0.8570(4) 0.4571(2) 0.12363(9) 0.0362(6) Uani 1 1 d . . . .
H3 H 0.8281 0.4442 0.0918 0.043 Uiso 1 1 calc R . . .
C4 C 0.6719(5) 0.4995(4) 0.26945(11) 0.0567(9) Uani 1 1 d . . . .
C5 C 0.4541(4) 0.4792(3) 0.25184(9) 0.0439(7) Uani 1 1 d . . . .
C6A C 0.7264(11) 0.3871(8) 0.3014(2) 0.078(2) Uani 0.656(9) 1 d . P A 1
H6AA H 0.6613 0.3196 0.2891 0.116 Uiso 0.656(9) 1 calc GR P A 1
H6AB H 0.6795 0.4009 0.3307 0.116 Uiso 0.656(9) 1 calc GR P A 1
H6AC H 0.8703 0.3754 0.3031 0.116 Uiso 0.656(9) 1 calc GR P A 1
C7A C 0.7329(8) 0.6035(6) 0.29255(17) 0.0575(18) Uani 0.656(9) 1 d . P A 1
H7AA H 0.8752 0.6001 0.3002 0.086 Uiso 0.656(9) 1 calc GR P A 1
H7AB H 0.6589 0.6107 0.3192 0.086 Uiso 0.656(9) 1 calc GR P A 1
H7AC H 0.7053 0.6689 0.2737 0.086 Uiso 0.656(9) 1 calc GR P A 1
C8A C 0.3024(11) 0.4263(8) 0.2798(2) 0.0633(18) Uani 0.656(9) 1 d . P A 1
H8AA H 0.1738 0.4245 0.2638 0.095 Uiso 0.656(9) 1 calc GR P A 1
H8AB H 0.2911 0.4709 0.3065 0.095 Uiso 0.656(9) 1 calc GR P A 1
H8AC H 0.3432 0.3491 0.2874 0.095 Uiso 0.656(9) 1 calc GR P A 1
C9A C 0.3712(12) 0.6000(6) 0.2361(2) 0.0595(17) Uani 0.656(9) 1 d . P A 1
H9AA H 0.4680 0.6365 0.2178 0.089 Uiso 0.656(9) 1 calc GR P A 1
H9AB H 0.3489 0.6475 0.2615 0.089 Uiso 0.656(9) 1 calc GR P A 1
H9AC H 0.2459 0.5898 0.2192 0.089 Uiso 0.656(9) 1 calc GR P A 1
C10 C 1.0462(4) 0.2614(2) 0.12200(8) 0.0356(6) Uani 1 1 d . . . .
C11 C 1.2366(4) 0.2166(2) 0.13295(9) 0.0397(6) Uani 1 1 d . . . .
H11 H 1.3149 0.2497 0.1560 0.048 Uiso 1 1 calc R . . .
C12 C 1.3114(4) 0.1231(3) 0.11002(10) 0.0445(7) Uani 1 1 d . . . .
H12 H 1.4397 0.0946 0.1176 0.053 Uiso 1 1 calc R . . .
C13 C 1.1963(5) 0.0721(3) 0.07590(9) 0.0446(7) Uani 1 1 d . . . .
H13 H 1.2466 0.0093 0.0606 0.054 Uiso 1 1 calc R . . .
C14 C 1.0053(4) 0.1156(2) 0.06474(9) 0.0418(6) Uani 1 1 d . . . .
H14 H 0.9266 0.0814 0.0420 0.050 Uiso 1 1 calc R . . .
C15 C 0.9317(4) 0.2094(2) 0.08735(9) 0.0380(6) Uani 1 1 d . . . .
H15 H 0.8042 0.2385 0.0794 0.046 Uiso 1 1 calc R . . .
C16 C 0.8886(4) 0.5811(2) 0.13703(9) 0.0377(6) Uani 1 1 d . . . .
H16A H 0.9481 0.5836 0.1670 0.045 Uiso 1 1 calc R . . .
H16B H 0.9841 0.6162 0.1175 0.045 Uiso 1 1 calc R . . .
C17 C 0.3922(4) 0.5242(2) 0.08426(10) 0.0412(6) Uani 1 1 d . . . .
H17A H 0.4773 0.4724 0.0686 0.062 Uiso 1 1 calc GR . . .
H17B H 0.2713 0.5397 0.0665 0.062 Uiso 1 1 calc GR . . .
H17C H 0.3569 0.4896 0.1119 0.062 Uiso 1 1 calc GR . . .
C18 C 0.3549(5) 0.7691(3) 0.11964(11) 0.0475(7) Uani 1 1 d . . . .
H18A H 0.3118 0.7415 0.1478 0.071 Uiso 1 1 calc GR . . .
H18B H 0.2391 0.7792 0.0997 0.071 Uiso 1 1 calc GR . . .
H18C H 0.4234 0.8416 0.1237 0.071 Uiso 1 1 calc GR . . .
C19 C 0.6355(4) 0.7224(3) 0.04269(9) 0.0414(6) Uani 1 1 d . . . .
C20 C 0.7847(5) 0.6379(3) 0.02187(10) 0.0507(7) Uani 1 1 d . . . .
H20A H 0.9018 0.6288 0.0415 0.076 Uiso 1 1 calc GR . . .
H20B H 0.8251 0.6679 -0.0061 0.076 Uiso 1 1 calc GR . . .
H20C H 0.7202 0.5644 0.0173 0.076 Uiso 1 1 calc GR . . .
C21 C 0.7420(5) 0.8383(3) 0.05309(11) 0.0534(8) Uani 1 1 d . . . .
H21A H 0.6465 0.8918 0.0646 0.080 Uiso 1 1 calc GR . . .
H21B H 0.7956 0.8689 0.0264 0.080 Uiso 1 1 calc GR . . .
H21C H 0.8505 0.8262 0.0748 0.080 Uiso 1 1 calc GR . . .
C22 C 0.4582(5) 0.7447(3) 0.00862(10) 0.0518(7) Uani 1 1 d . . . .
H22A H 0.3908 0.6732 0.0016 0.078 Uiso 1 1 calc GR . . .
H22B H 0.5097 0.7772 -0.0180 0.078 Uiso 1 1 calc GR . . .
H22C H 0.3642 0.7975 0.0211 0.078 Uiso 1 1 calc GR . . .
B1 B 0.6700(5) 0.4229(3) 0.19952(10) 0.0379(6) Uani 1 1 d . . . .
C6B C 0.7390(19) 0.4873(16) 0.3117(4) 0.079(5) Uani 0.344(9) 1 d . P A 2
H6BA H 0.8541 0.4368 0.3130 0.119 Uiso 0.344(9) 1 calc GR P A 2
H6BB H 0.6336 0.4551 0.3289 0.119 Uiso 0.344(9) 1 calc GR P A 2
H6BC H 0.7773 0.5614 0.3236 0.119 Uiso 0.344(9) 1 calc GR P A 2
C7B C 0.6959(18) 0.6445(8) 0.2574(4) 0.062(4) Uani 0.344(9) 1 d . P A 2
H7BA H 0.8287 0.6705 0.2668 0.094 Uiso 0.344(9) 1 calc GR P A 2
H7BB H 0.5961 0.6876 0.2726 0.094 Uiso 0.344(9) 1 calc GR P A 2
H7BC H 0.6764 0.6561 0.2259 0.094 Uiso 0.344(9) 1 calc GR P A 2
C8B C 0.377(2) 0.3695(13) 0.2757(4) 0.063(3) Uani 0.344(9) 1 d . P A 2
H8BA H 0.2508 0.3451 0.2616 0.095 Uiso 0.344(9) 1 calc GR P A 2
H8BB H 0.3562 0.3870 0.3064 0.095 Uiso 0.344(9) 1 calc GR P A 2
H8BC H 0.4747 0.3089 0.2738 0.095 Uiso 0.344(9) 1 calc GR P A 2
C9B C 0.2927(16) 0.5682(11) 0.2514(4) 0.052(3) Uani 0.344(9) 1 d . P A 2
H9BA H 0.3249 0.6286 0.2310 0.078 Uiso 0.344(9) 1 calc GR P A 2
H9BB H 0.2829 0.5999 0.2807 0.078 Uiso 0.344(9) 1 calc GR P A 2
H9BC H 0.1657 0.5337 0.2422 0.078 Uiso 0.344(9) 1 calc GR P A 2

loop_
_atom_site_aniso_label
_atom_site_aniso_U_11
_atom_site_aniso_U_22
_atom_site_aniso_U_33
_atom_site_aniso_U_23
_atom_site_aniso_U_13
_atom_site_aniso_U_12
Si1 0.0364(4) 0.0366(4) 0.0340(4) -0.0009(3) 0.0023(3) -0.0018(3)
O1 0.0318(10) 0.0801(15) 0.0335(10) -0.0079(10) 0.0035(7) 0.0029(10)
O2 0.0412(11) 0.0748(15) 0.0445(11) -0.0216(10) 0.0113(9) -0.0075(10)
O3 0.0405(10) 0.0411(10) 0.0356(9) -0.0027(8) 0.0019(8) 0.0002(8)
C1 0.0361(13) 0.0393(13) 0.0354(13) 0.0000(11) 0.0010(10) -0.0020(11)
C2 0.0390(14) 0.0408(14) 0.0312(12) -0.0008(10) 0.0023(10) -0.0017(11)
C3 0.0335(13) 0.0422(14) 0.0331(12) -0.0008(11) 0.0022(10) -0.0029(11)
C4 0.0366(15) 0.086(2) 0.0482(17) -0.0181(17) 0.0063(12) -0.0004(15)
C5 0.0397(15) 0.0554(17) 0.0372(14) -0.0107(12) 0.0087(11) -0.0059(12)
C6A 0.076(4) 0.114(6) 0.043(3) 0.021(3) 0.011(3) 0.042(4)
C7A 0.044(3) 0.087(4) 0.042(3) -0.025(3) 0.008(2) -0.015(3)
C8A 0.055(4) 0.086(5) 0.050(3) -0.018(3) 0.021(3) -0.017(3)
C9A 0.059(4) 0.072(4) 0.047(3) -0.011(3) -0.006(3) 0.024(3)
C10 0.0413(14) 0.0365(13) 0.0295(12) 0.0034(10) 0.0084(10) -0.0043(11)
C11 0.0396(14) 0.0454(15) 0.0343(13) 0.0036(11) 0.0040(10) -0.0058(11)
C12 0.0405(15) 0.0515(16) 0.0419(15) 0.0060(12) 0.0072(11) 0.0065(12)
C13 0.0541(17) 0.0409(15) 0.0395(14) 0.0001(11) 0.0103(12) 0.0040(12)
C14 0.0503(16) 0.0414(14) 0.0338(13) -0.0027(11) 0.0038(11) -0.0035(12)
C15 0.0387(14) 0.0424(14) 0.0330(13) 0.0004(11) 0.0026(10) 0.0009(11)
C16 0.0330(13) 0.0399(14) 0.0402(14) 0.0006(11) -0.0002(10) -0.0035(10)
C17 0.0383(14) 0.0394(14) 0.0460(15) -0.0029(12) 0.0007(11) -0.0047(11)
C18 0.0510(17) 0.0423(15) 0.0495(16) -0.0051(13) 0.0066(13) 0.0000(13)
C19 0.0412(14) 0.0463(15) 0.0369(14) 0.0040(11) 0.0026(11) -0.0059(12)
C20 0.0512(17) 0.0637(19) 0.0380(15) -0.0005(13) 0.0090(12) -0.0032(15)
C21 0.0600(19) 0.0536(18) 0.0470(17) 0.0069(14) 0.0056(14) -0.0178(15)
C22 0.0518(18) 0.0609(19) 0.0423(16) 0.0105(14) -0.0030(13) -0.0045(14)
B1 0.0379(15) 0.0386(15) 0.0370(15) 0.0055(12) -0.0008(12) -0.0022(12)
C6B 0.063(7) 0.128(15) 0.046(6) -0.021(7) -0.007(5) 0.024(7)
C7B 0.066(7) 0.045(5) 0.079(9) -0.020(5) 0.026(6) -0.015(5)
C8B 0.068(8) 0.064(8) 0.059(7) 0.001(6) 0.024(6) -0.019(6)
C9B 0.037(5) 0.075(7) 0.044(6) -0.014(5) 0.007(4) 0.001(5)

loop_
_atom_type_symbol
_atom_type_description
_atom_type_scat_dispersion_real
_atom_type_scat_dispersion_imag
_atom_type_scat_source
C C 0.0181 0.0091 'International Tables Vol C Tables 4.2.6.8 and 6.1.1.4'
H H 0.0000 0.0000 'International Tables Vol C Tables 4.2.6.8 and 6.1.1.4'
B B 0.0090 0.0039 'International Tables Vol C Tables 4.2.6.8 and 6.1.1.4'
O O 0.0492 0.0322 'International Tables Vol C Tables 4.2.6.8 and 6.1.1.4'
Si Si 0.2541 0.3302 'International Tables Vol C Tables 4.2.6.8 and 6.1.1.4'

loop_
_geom_angle_atom_site_label_1
_geom_angle_atom_site_label_2
_geom_angle_atom_site_label_3
_geom_angle
O3 Si1 C17 111.75(12)
O3 Si1 C18 103.05(12)
O3 Si1 C19 112.03(11)
C17 Si1 C19 110.64(13)
C18 Si1 C17 109.40(14)
C18 Si1 C19 109.69(14)
B1 O1 C4 108.8(2)
B1 O2 C5 108.3(2)
C16 O3 Si1 130.86(17)
C2 C1 H1 115.0
C2 C1 C3 59.19(17)
C2 C1 B1 121.4(2)
C3 C1 H1 115.0
C3 C1 B1 119.9(2)
B1 C1 H1 115.0
C1 C2 H2 115.0
C3 C2 C1 60.59(17)
C3 C2 H2 115.0
C10 C2 C1 120.3(2)
C10 C2 H2 115.0
C10 C2 C3 120.1(2)
C1 C3 H3 115.3
C2 C3 C1 60.22(17)
C2 C3 H3 115.3
C2 C3 C16 120.7(2)
C16 C3 C1 119.1(2)
C16 C3 H3 115.3
O1 C4 C5 103.5(2)
O1 C4 C6A 98.6(3)
O1 C4 C7B 90.8(4)
C5 C4 C6A 105.1(4)
C5 C4 C7B 99.8(5)
C7A C4 O1 115.2(3)
C7A C4 C5 122.4(4)
C7A C4 C6A 109.2(4)
C6B C4 O1 122.9(6)
C6B C4 C5 125.6(7)
C6B C4 C7B 105.8(9)
O2 C5 C4 104.6(2)
O2 C5 C8A 113.0(3)
O2 C5 C9A 101.9(3)
O2 C5 C8B 93.3(6)
O2 C5 C9B 114.6(5)
C4 C5 C9A 106.2(4)
C4 C5 C8B 106.8(6)
C8A C5 C4 121.4(4)
C8A C5 C9A 107.9(5)
C9B C5 C4 124.2(5)
C9B C5 C8B 108.7(8)
C4 C6A H6AA 109.5
C4 C6A H6AB 109.5
C4 C6A H6AC 109.5
H6AA C6A H6AB 109.5
H6AA C6A H6AC 109.5
H6AB C6A H6AC 109.5
C4 C7A H7AA 109.5
C4 C7A H7AB 109.5
C4 C7A H7AC 109.5
H7AA C7A H7AB 109.5
H7AA C7A H7AC 109.5
H7AB C7A H7AC 109.5
C5 C8A H8AA 109.5
C5 C8A H8AB 109.5
C5 C8A H8AC 109.5
H8AA C8A H8AB 109.5
H8AA C8A H8AC 109.5
H8AB C8A H8AC 109.5
C5 C9A H9AA 109.5
C5 C9A H9AB 109.5
C5 C9A H9AC 109.5
H9AA C9A H9AB 109.5
H9AA C9A H9AC 109.5
H9AB C9A H9AC 109.5
C11 C10 C2 119.1(2)
C11 C10 C15 118.2(3)
C15 C10 C2 122.8(2)
C10 C11 H11 119.6
C12 C11 C10 120.9(3)
C12 C11 H11 119.6
C11 C12 H12 119.8
C13 C12 C11 120.4(3)
C13 C12 H12 119.8
C12 C13 H13 120.3
C12 C13 C14 119.4(3)
C14 C13 H13 120.3
C13 C14 H14 119.9
C15 C14 C13 120.1(3)
C15 C14 H14 119.9
C10 C15 H15 119.5
C14 C15 C10 121.0(3)
C14 C15 H15 119.5
O3 C16 C3 113.4(2)
O3 C16 H16A 108.9
O3 C16 H16B 108.9
C3 C16 H16A 108.9
C3 C16 H16B 108.9
H16A C16 H16B 107.7
Si1 C17 H17A 109.5
Si1 C17 H17B 109.5
Si1 C17 H17C 109.5
H17A C17 H17B 109.5
H17A C17 H17C 109.5
H17B C17 H17C 109.5
Si1 C18 H18A 109.5
Si1 C18 H18B 109.5
Si1 C18 H18C 109.5
H18A C18 H18B 109.5
H18A C18 H18C 109.5
H18B C18 H18C 109.5
C20 C19 Si1 111.8(2)
C20 C19 C21 109.9(2)
C20 C19 C22 108.5(2)
C21 C19 Si1 109.2(2)
C21 C19 C22 108.4(3)
C22 C19 Si1 108.95(19)
C19 C20 H20A 109.5
C19 C20 H20B 109.5
C19 C20 H20C 109.5
H20A C20 H20B 109.5
H20A C20 H20C 109.5
H20B C20 H20C 109.5
C19 C21 H21A 109.5
C19 C21 H21B 109.5
C19 C21 H21C 109.5
H21A C21 H21B 109.5
H21A C21 H21C 109.5
H21B C21 H21C 109.5
C19 C22 H22A 109.5
C19 C22 H22B 109.5
C19 C22 H22C 109.5
H22A C22 H22B 109.5
H22A C22 H22C 109.5
H22B C22 H22C 109.5
O1 B1 C1 123.4(3)
O2 B1 O1 113.6(3)
O2 B1 C1 123.0(3)
C4 C6B H6BA 109.5
C4 C6B H6BB 109.5
C4 C6B H6BC 109.5
H6BA C6B H6BB 109.5
H6BA C6B H6BC 109.5
H6BB C6B H6BC 109.5
C4 C7B H7BA 109.5
C4 C7B H7BB 109.5
C4 C7B H7BC 109.5
H7BA C7B H7BB 109.5
H7BA C7B H7BC 109.5
H7BB C7B H7BC 109.5
C5 C8B H8BA 109.5
C5 C8B H8BB 109.5
C5 C8B H8BC 109.5
H8BA C8B H8BB 109.5
H8BA C8B H8BC 109.5
H8BB C8B H8BC 109.5
C5 C9B H9BA 109.5
C5 C9B H9BB 109.5
C5 C9B H9BC 109.5
H9BA C9B H9BB 109.5
H9BA C9B H9BC 109.5
H9BB C9B H9BC 109.5

loop_
_geom_bond_atom_site_label_1
_geom_bond_atom_site_label_2
_geom_bond_distance
Si1 O3 1.648(2)
Si1 C17 1.867(3)
Si1 C18 1.862(3)
Si1 C19 1.899(3)
O1 C4 1.456(3)
O1 B1 1.350(4)
O2 C5 1.453(3)
O2 B1 1.340(4)
O3 C16 1.419(3)
C1 H1 0.9800
C1 C2 1.520(4)
C1 C3 1.526(4)
C1 B1 1.560(4)
C2 H2 0.9800
C2 C3 1.504(4)
C2 C10 1.486(4)
C3 H3 0.9800
C3 C16 1.505(4)
C4 C5 1.532(4)
C4 C6A 1.650(8)
C4 C7A 1.440(6)
C4 C6B 1.337(12)
C4 C7B 1.728(11)
C5 C8A 1.469(6)
C5 C9A 1.569(7)
C5 C8B 1.557(12)
C5 C9B 1.484(12)
C6A H6AA 0.9600
C6A H6AB 0.9600
C6A H6AC 0.9600
C7A H7AA 0.9600
C7A H7AB 0.9600
C7A H7AC 0.9600
C8A H8AA 0.9600
C8A H8AB 0.9600
C8A H8AC 0.9600
C9A H9AA 0.9600
C9A H9AB 0.9600
C9A H9AC 0.9600
C10 C11 1.389(4)
C10 C15 1.399(4)
C11 H11 0.9300
C11 C12 1.386(4)
C12 H12 0.9300
C12 C13 1.385(4)
C13 H13 0.9300
C13 C14 1.388(4)
C14 H14 0.9300
C14 C15 1.382(4)
C15 H15 0.9300
C16 H16A 0.9700
C16 H16B 0.9700
C17 H17A 0.9600
C17 H17B 0.9600
C17 H17C 0.9600
C18 H18A 0.9600
C18 H18B 0.9600
C18 H18C 0.9600
C19 C20 1.541(4)
C19 C21 1.543(4)
C19 C22 1.546(4)
C20 H20A 0.9600
C20 H20B 0.9600
C20 H20C 0.9600
C21 H21A 0.9600
C21 H21B 0.9600
C21 H21C 0.9600
C22 H22A 0.9600
C22 H22B 0.9600
C22 H22C 0.9600
C6B H6BA 0.9600
C6B H6BB 0.9600
C6B H6BC 0.9600
C7B H7BA 0.9600
C7B H7BB 0.9600
C7B H7BC 0.9600
C8B H8BA 0.9600
C8B H8BB 0.9600
C8B H8BC 0.9600
C9B H9BA 0.9600
C9B H9BB 0.9600
C9B H9BC 0.9600

loop_
_geom_torsion_atom_site_label_1
_geom_torsion_atom_site_label_2
_geom_torsion_atom_site_label_3
_geom_torsion_atom_site_label_4
_geom_torsion
Si1 O3 C16 C3 -50.7(3)
O1 C4 C5 O2 10.4(4)
O1 C4 C5 C8A 139.7(5)
O1 C4 C5 C9A -96.9(4)
O1 C4 C5 C8B 108.5(7)
O1 C4 C5 C9B -123.9(7)
O3 Si1 C19 C20 65.3(2)
O3 Si1 C19 C21 -56.5(2)
O3 Si1 C19 C22 -174.8(2)
C1 C2 C3 C16 108.1(3)
C1 C2 C10 C11 -148.5(2)
C1 C2 C10 C15 31.4(4)
C1 C3 C16 O3 -70.8(3)
C2 C1 C3 C16 -110.8(3)
C2 C1 B1 O1 10.1(4)
C2 C1 B1 O2 -169.0(3)
C2 C3 C16 O3 -141.5(2)
C2 C10 C11 C12 -179.8(2)
C2 C10 C15 C14 -179.6(2)
C3 C1 C2 C10 -109.7(3)
C3 C1 B1 O1 -60.0(4)
C3 C1 B1 O2 120.9(3)
C3 C2 C10 C11 140.1(3)
C3 C2 C10 C15 -40.0(4)
C4 O1 B1 O2 1.3(4)
C4 O1 B1 C1 -177.9(3)
C5 O2 B1 O1 5.9(4)
C5 O2 B1 C1 -174.9(3)
C6A C4 C5 O2 -92.5(4)
C6A C4 C5 C8A 36.8(6)
C6A C4 C5 C9A 160.2(4)
C7A C4 C5 O2 142.5(4)
C7A C4 C5 C8A -88.3(6)
C7A C4 C5 C9A 35.2(5)
C10 C2 C3 C1 110.0(3)
C10 C2 C3 C16 -141.8(3)
C10 C11 C12 C13 -0.5(4)
C11 C10 C15 C14 0.4(4)
C11 C12 C13 C14 0.2(4)
C12 C13 C14 C15 0.5(4)
C13 C14 C15 C10 -0.7(4)
C15 C10 C11 C12 0.3(4)
C17 Si1 O3 C16 65.5(2)
C17 Si1 C19 C20 -60.1(2)
C17 Si1 C19 C21 178.0(2)
C17 Si1 C19 C22 59.8(2)
C18 Si1 O3 C16 -177.2(2)
C18 Si1 C19 C20 179.1(2)
C18 Si1 C19 C21 57.3(2)
C18 Si1 C19 C22 -61.0(2)
C19 Si1 O3 C16 -59.3(3)
B1 O1 C4 C5 -7.4(4)
B1 O1 C4 C6A 100.5(4)
B1 O1 C4 C7A -143.6(4)
B1 O1 C4 C6B 142.9(10)
B1 O1 C4 C7B -107.7(5)
B1 O2 C5 C4 -10.1(3)
B1 O2 C5 C8A -144.2(5)
B1 O2 C5 C9A 100.4(4)
B1 O2 C5 C8B -118.4(6)
B1 O2 C5 C9B 129.2(6)
B1 C1 C2 C3 -108.4(3)
B1 C1 C2 C10 141.9(3)
B1 C1 C3 C2 110.9(3)
B1 C1 C3 C16 0.2(4)
C6B C4 C5 O2 -138.8(10)
C6B C4 C5 C8B -40.7(12)
C6B C4 C5 C9B 86.9(12)
C7B C4 C5 O2 103.6(4)
C7B C4 C5 C8B -158.3(8)
C7B C4 C5 C9B -30.7(8)
